data_2108874
loop_
_publ_author_name
'Bujak, Maciej'

_publ_section_title
;
 Understanding distortions of inorganic substructures in
 chloridobismuthates(III)
;
_journal_coeditor_code XK5082SUP1
_journal_issue 5
_journal_name_full 'Acta Crystallographica Section B'
_journal_page_first
;
;
_journal_paper_doi 10.1107/S2052520621004753
_journal_volume 77
_journal_year 2021
_chemical_formula_iupac '(C5 H14 N3)3 [Bi2 Cl9]'
_chemical_formula_moiety '3(C5 H14 N3 +), Bi2 Cl9 -'
_chemical_formula_sum 'C15 H42 Bi2 Cl9 N9'
_chemical_formula_weight 1085.59
_chemical_name_systematic
;
Tris(<i>N</i>,<i>N</i>,<i>N</i>',<i>N</i>'-tetramethylguanidinium) 
tri-\m-chlorido-bis[trichloridobismuthate(III)]
;
_space_group_crystal_system monoclinic
_space_group_IT_number 14
_space_group_name_Hall '-P 2yn'
_space_group_name_H-M_alt 'P 1 21/n 1'
_atom_sites_solution_hydrogens difmap
_atom_sites_solution_primary direct
_atom_sites_solution_secondary difmap
_audit_creation_method SHELXL-2014/7
_cell_angle_alpha 90
_cell_angle_beta 106.6342(17)
_cell_angle_gamma 90
_cell_formula_units_Z 4
_cell_length_a 10.57031(17)
_cell_length_b 29.2063(4)
_cell_length_c 12.04367(19)
_cell_measurement_reflns_used 12505
_cell_measurement_temperature 295(2)
_cell_measurement_theta_max 29.48
_cell_measurement_theta_min 3.04
_cell_volume 3562.52(10)
_computing_cell_refinement 'CrysAlisPro 1.171.40.56a (Rigaku Oxford Diffraction, 2019)'
_computing_data_collection 'CrysAlisCCD 1.171.29.10 (Oxford Diffraction, 2006)'
_computing_data_reduction 'CrysAlisPro 1.171.40.56a (Rigaku Oxford Diffraction, 2019)'
_computing_molecular_graphics 'Mercury (Macrae at al., 2020)'
_computing_publication_material 'SHELXL-2014/7 (Sheldrick, 2014)'
_computing_structure_refinement 'SHELXL-2014/7 (Sheldrick, 2014)'
_computing_structure_solution 'SHELXS-97 (Sheldrick, 2008)'
_diffrn_ambient_temperature 295(2)
_diffrn_measured_fraction_theta_full 0.998
_diffrn_measured_fraction_theta_max 0.998
_diffrn_measurement_device_type Xcalibur
_diffrn_measurement_method \w-scan
_diffrn_radiation_type MoK\a
_diffrn_radiation_wavelength 0.71073
_diffrn_reflns_av_R_equivalents 0.0230
_diffrn_reflns_av_unetI/netI 0.0219
_diffrn_reflns_Laue_measured_fraction_full 0.998
_diffrn_reflns_Laue_measured_fraction_max 0.998
_diffrn_reflns_limit_h_max 13
_diffrn_reflns_limit_h_min -13
_diffrn_reflns_limit_k_max 36
_diffrn_reflns_limit_k_min -36
_diffrn_reflns_limit_l_max 11
_diffrn_reflns_limit_l_min -14
_diffrn_reflns_number 23916
_diffrn_reflns_point_group_measured_fraction_full 0.998
_diffrn_reflns_point_group_measured_fraction_max 0.998
_diffrn_reflns_theta_full 25.242
_diffrn_reflns_theta_max 25.999
_diffrn_reflns_theta_min 3.083
_exptl_absorpt_coefficient_mu 10.563
_exptl_absorpt_correction_T_max 0.27
_exptl_absorpt_correction_T_min 0.21
_exptl_absorpt_correction_type analytical
_exptl_absorpt_process_details
;
CrysAlisPro 1.171.40.56a (Rigaku Oxford Diffraction, 2019)
Analytical numeric absorption correction using a multifaceted crystal
model based on expressions derived by R.C. Clark & J.S. Reid.
(Clark, R. C. & Reid, J. S. (1995). Acta Cryst. A51, 887-897)
Empirical absorption correction using spherical harmonics,
implemented in SCALE3 ABSPACK scaling algorithm.
;
_exptl_crystal_colour colourless
_exptl_crystal_density_diffrn 2.024
_exptl_crystal_density_method 'not measured'
_exptl_crystal_description pillar
_exptl_crystal_F_000 2056
_exptl_crystal_size_max 0.22
_exptl_crystal_size_mid 0.20
_exptl_crystal_size_min 0.19
_refine_diff_density_max 0.696
_refine_diff_density_min -0.629
_refine_diff_density_rms 0.070
_refine_ls_extinction_coef 0.00220(4)
_refine_ls_extinction_expression Fc^*^=kFc[1+0.001xFc^2^\l^3^/sin(2\q)]^-1/4^
_refine_ls_extinction_method 'SHELXL-2014/7 (Sheldrick 2014'
_refine_ls_goodness_of_fit_ref 1.028
_refine_ls_hydrogen_treatment constr
_refine_ls_matrix_type full
_refine_ls_number_parameters 329
_refine_ls_number_reflns 6979
_refine_ls_number_restraints 12
_refine_ls_restrained_S_all 1.029
_refine_ls_R_factor_all 0.0239
_refine_ls_R_factor_gt 0.0181
_refine_ls_shift/su_max 0.003
_refine_ls_shift/su_mean 0.000
_refine_ls_structure_factor_coef Fsqd
_refine_ls_weighting_details 'w=1/[\s^2^(Fo^2^)+(0.0127P)^2^+1.9280P] where P=(Fo^2^+2Fc^2^)/3'
_refine_ls_weighting_scheme calc
_refine_ls_wR_factor_gt 0.0358
_refine_ls_wR_factor_ref 0.0370
_reflns_Friedel_coverage 0.000
_reflns_number_gt 6102
_reflns_number_total 6979
_reflns_threshold_expression 'I > 2\s(I)'
_cod_data_source_file xk5082sup1.cif
_cod_data_source_block TmgBiCl_3_295K
_cod_original_sg_symbol_H-M 'P 21/n'
_cod_database_code 2108874
_shelx_shelxl_version_number 2014/7
_shelx_space_group_comment
;
The symmetry employed for this shelxl refinement is uniquely defined
by the following loop, which should always be used as a source of
symmetry information in preference to the above space-group names.
They are only intended as comments.
;

loop_
_space_group_symop_operation_xyz
'x, y, z'
'-x+1/2, y+1/2, -z+1/2'
'-x, -y, -z'
'x-1/2, -y-1/2, z-1/2'

loop_
_atom_site_label
_atom_site_type_symbol
_atom_site_fract_x
_atom_site_fract_y
_atom_site_fract_z
_atom_site_U_iso_or_equiv
_atom_site_adp_type
_atom_site_occupancy
_atom_site_site_symmetry_order
_atom_site_calc_flag
_atom_site_refinement_flags_posn
_atom_site_refinement_flags_adp
_atom_site_refinement_flags_occupancy
_atom_site_disorder_assembly
_atom_site_disorder_group
Bi1 Bi 0.17900(2) 0.40340(2) 0.29526(2) 0.03424(4) Uani 1 1 d . . . . .
Bi2 Bi 0.25329(2) 0.34809(2) 0.60555(2) 0.03534(4) Uani 1 1 d . . . . .
Cl1 Cl -0.05278(9) 0.39190(4) 0.16377(8) 0.0602(2) Uani 1 1 d . . . . .
Cl2 Cl 0.42743(8) 0.40316(3) 0.50121(8) 0.0504(2) Uani 1 1 d . . . . .
Cl3 Cl 0.08193(9) 0.30002(4) 0.66543(9) 0.0613(3) Uani 1 1 d . . . . .
Cl4 Cl 0.29023(10) 0.38508(3) 0.13968(8) 0.0580(2) Uani 1 1 d . . . . .
Cl5 Cl 0.06958(8) 0.41757(3) 0.49445(7) 0.0459(2) Uani 1 1 d . . . . .
Cl6 Cl 0.42799(9) 0.28379(3) 0.68143(8) 0.0512(2) Uani 1 1 d . . . . .
Cl7 Cl 0.16839(10) 0.49020(3) 0.24346(9) 0.0576(2) Uani 1 1 d . . . . .
Cl8 Cl 0.18885(10) 0.31149(3) 0.37320(8) 0.0530(2) Uani 1 1 d . . . . .
Cl9 Cl 0.33459(9) 0.39077(3) 0.79966(8) 0.0556(2) Uani 1 1 d . . . . .
N11 N 0.5794(3) 0.30533(12) 0.4881(3) 0.0741(11) Uani 1 1 d . . . . .
H111 H 0.5318 0.3272 0.4501 0.089 Uiso 1 1 calc R U . . .
H112 H 0.5606 0.2934 0.5467 0.089 Uiso 1 1 calc R U . . .
C11 C 0.6817(4) 0.29006(12) 0.4566(3) 0.0488(9) Uani 1 1 d . U . . .
N12 N 0.7070(3) 0.30919(11) 0.3668(3) 0.0576(8) Uani 1 1 d . . . . .
C12 C 0.8468(4) 0.31255(15) 0.3587(4) 0.0720(12) Uani 1 1 d . . . . .
H121 H 0.9072 0.3023 0.4300 0.108 Uiso 1 1 calc R U . . .
H122 H 0.8661 0.3438 0.3447 0.108 Uiso 1 1 calc R U . . .
H123 H 0.8559 0.2937 0.2961 0.108 Uiso 1 1 calc R U . . .
C13 C 0.6082(6) 0.33624(19) 0.2834(4) 0.1047(19) Uani 1 1 d . . . . .
H131 H 0.5216 0.3273 0.2858 0.157 Uiso 1 1 calc R U . . .
H132 H 0.6162 0.3311 0.2070 0.157 Uiso 1 1 calc R U . . .
H133 H 0.6217 0.3681 0.3023 0.157 Uiso 1 1 calc R U . . .
N13 N 0.7567(3) 0.25636(9) 0.5145(2) 0.0476(7) Uani 1 1 d . U . . .
C14 C 0.8263(4) 0.22276(14) 0.4633(3) 0.0680(11) Uani 1 1 d . . . . .
H141 H 0.8018 0.2268 0.3808 0.102 Uiso 1 1 calc R U . . .
H142 H 0.8030 0.1924 0.4810 0.102 Uiso 1 1 calc R U . . .
H143 H 0.9199 0.2270 0.4946 0.102 Uiso 1 1 calc R U . . .
C15 C 0.7549(4) 0.24619(15) 0.6314(3) 0.0672(11) Uani 1 1 d . . . . .
H151 H 0.7441 0.2741 0.6700 0.101 Uiso 1 1 calc R U . . .
H152 H 0.8366 0.2319 0.6727 0.101 Uiso 1 1 calc R U . . .
H153 H 0.6828 0.2259 0.6294 0.101 Uiso 1 1 calc R U . . .
N21 N 0.6443(3) 0.37057(14) 0.7702(3) 0.0802(11) Uani 1 1 d . . . . .
H211 H 0.5818 0.3592 0.7944 0.096 Uiso 1 1 calc R U . . .
H212 H 0.6261 0.3897 0.7135 0.096 Uiso 1 1 calc R U . . .
C21 C 0.7679(3) 0.35864(11) 0.8202(3) 0.0419(8) Uani 1 1 d . . . . .
N22 N 0.8632(3) 0.37592(10) 0.7807(2) 0.0446(7) Uani 1 1 d . . . . .
C22 C 0.9892(4) 0.38961(15) 0.8581(4) 0.0671(11) Uani 1 1 d . . . . .
H221 H 0.9888 0.3849 0.9368 0.101 Uiso 1 1 calc R U . . .
H222 H 1.0043 0.4214 0.8463 0.101 Uiso 1 1 calc R U . . .
H223 H 1.0582 0.3716 0.8424 0.101 Uiso 1 1 calc R U . . .
C23 C 0.8335(4) 0.39353(13) 0.6624(3) 0.0611(10) Uani 1 1 d . . . . .
H231 H 0.7636 0.3758 0.6125 0.092 Uiso 1 1 calc R U . . .
H232 H 0.9108 0.3914 0.6361 0.092 Uiso 1 1 calc R U . . .
H233 H 0.8065 0.4250 0.6611 0.092 Uiso 1 1 calc R U . . .
N23 N 0.7935(3) 0.32924(10) 0.9072(2) 0.0478(7) Uani 1 1 d . . . . .
C24 C 0.9098(4) 0.29955(14) 0.9337(4) 0.0715(12) Uani 1 1 d . . . . .
H241 H 0.9525 0.3023 0.8735 0.107 Uiso 1 1 calc R U . . .
H242 H 0.8832 0.2684 0.9385 0.107 Uiso 1 1 calc R U . . .
H243 H 0.9700 0.3085 1.0064 0.107 Uiso 1 1 calc R U . . .
C25 C 0.6966(4) 0.31749(15) 0.9673(4) 0.0714(12) Uani 1 1 d . . . . .
H251 H 0.6401 0.3433 0.9664 0.107 Uiso 1 1 calc R U . . .
H252 H 0.7412 0.3094 1.0461 0.107 Uiso 1 1 calc R U . . .
H253 H 0.6446 0.2920 0.9292 0.107 Uiso 1 1 calc R U . . .
N31 N 0.1341(3) 0.49680(10) 0.7121(2) 0.0484(7) Uani 1 1 d . . . . .
H311 H 0.1071 0.4920 0.6387 0.058 Uiso 1 1 calc R U . . .
H312 H 0.0814 0.4927 0.7540 0.058 Uiso 1 1 calc R U . . .
C31 C 0.2564(3) 0.51056(11) 0.7607(3) 0.0392(8) Uani 1 1 d . . . . .
N32 N 0.2977(3) 0.51754(9) 0.8753(2) 0.0452(7) Uani 1 1 d . . . . .
C32 C 0.3894(4) 0.55436(13) 0.9254(3) 0.0640(11) Uani 1 1 d . . . . .
H321 H 0.4101 0.5713 0.8645 0.096 Uiso 1 1 calc R U . . .
H322 H 0.4688 0.5416 0.9758 0.096 Uiso 1 1 calc R U . . .
H323 H 0.3496 0.5745 0.9688 0.096 Uiso 1 1 calc R U . . .
C33 C 0.2250(4) 0.49829(14) 0.9508(3) 0.0634(11) Uani 1 1 d . . . . .
H331 H 0.1917 0.4686 0.9227 0.095 Uiso 1 1 calc R U . . .
H332 H 0.1527 0.5181 0.9513 0.095 Uiso 1 1 calc R U . . .
H333 H 0.2830 0.4955 1.0281 0.095 Uiso 1 1 calc R U . . .
N33 N 0.3376(3) 0.51693(10) 0.6959(2) 0.0458(7) Uani 1 1 d . . . . .
C34 C 0.4786(3) 0.50633(14) 0.7376(4) 0.0624(11) Uani 1 1 d . . . . .
H341 H 0.4975 0.4918 0.8121 0.094 Uiso 1 1 calc R U . . .
H342 H 0.5287 0.5341 0.7443 0.094 Uiso 1 1 calc R U . . .
H343 H 0.5021 0.4861 0.6839 0.094 Uiso 1 1 calc R U . . .
C35 C 0.2861(4) 0.52309(14) 0.5701(3) 0.0621(11) Uani 1 1 d . . . . .
H351 H 0.2019 0.5381 0.5523 0.093 Uiso 1 1 calc R U . . .
H352 H 0.2762 0.4937 0.5328 0.093 Uiso 1 1 calc R U . . .
H353 H 0.3465 0.5415 0.5430 0.093 Uiso 1 1 calc R U . . .

loop_
_atom_site_aniso_label
_atom_site_aniso_U_11
_atom_site_aniso_U_22
_atom_site_aniso_U_33
_atom_site_aniso_U_23
_atom_site_aniso_U_13
_atom_site_aniso_U_12
Bi1 0.03585(7) 0.03608(7) 0.03089(7) 0.00190(5) 0.00970(5) 0.00278(5)
Bi2 0.03480(7) 0.03907(7) 0.03305(7) 0.00272(5) 0.01113(5) 0.00171(5)
Cl1 0.0462(5) 0.0757(7) 0.0509(5) -0.0017(5) 0.0014(4) -0.0061(5)
Cl2 0.0390(5) 0.0501(5) 0.0618(6) 0.0013(4) 0.0140(4) -0.0023(4)
Cl3 0.0496(5) 0.0743(7) 0.0621(6) 0.0056(5) 0.0198(5) -0.0163(5)
Cl4 0.0716(6) 0.0575(6) 0.0559(6) -0.0016(4) 0.0360(5) 0.0088(5)
Cl5 0.0429(5) 0.0522(5) 0.0447(5) -0.0008(4) 0.0155(4) 0.0077(4)
Cl6 0.0536(5) 0.0510(5) 0.0525(5) 0.0092(4) 0.0209(4) 0.0146(4)
Cl7 0.0610(6) 0.0413(5) 0.0782(7) 0.0063(4) 0.0323(5) 0.0058(4)
Cl8 0.0672(6) 0.0410(5) 0.0512(5) -0.0050(4) 0.0177(5) -0.0001(4)
Cl9 0.0560(6) 0.0610(6) 0.0507(5) -0.0142(4) 0.0168(4) -0.0012(4)
N11 0.063(2) 0.073(2) 0.101(3) 0.019(2) 0.049(2) 0.0215(18)
C11 0.0487(12) 0.0488(12) 0.0495(12) -0.0021(9) 0.0147(9) -0.0004(9)
N12 0.060(2) 0.063(2) 0.0490(18) 0.0133(15) 0.0153(16) -0.0119(16)
C12 0.073(3) 0.089(3) 0.065(3) 0.000(2) 0.039(2) -0.024(2)
C13 0.114(5) 0.123(5) 0.079(3) 0.045(3) 0.029(3) 0.049(4)
N13 0.0480(10) 0.0447(10) 0.0481(10) 0.0005(8) 0.0103(8) 0.0028(8)
C14 0.088(3) 0.064(3) 0.056(2) -0.003(2) 0.027(2) 0.010(2)
C15 0.079(3) 0.068(3) 0.060(3) 0.002(2) 0.027(2) 0.009(2)
N21 0.041(2) 0.119(3) 0.079(3) 0.032(2) 0.0136(18) 0.004(2)
C21 0.0398(19) 0.0417(19) 0.0435(19) -0.0045(15) 0.0108(16) -0.0026(15)
N22 0.0409(16) 0.0491(17) 0.0452(17) 0.0043(13) 0.0145(14) -0.0046(13)
C22 0.047(2) 0.083(3) 0.071(3) 0.001(2) 0.016(2) -0.020(2)
C23 0.080(3) 0.056(2) 0.053(2) 0.0093(18) 0.029(2) 0.000(2)
N23 0.0530(19) 0.0476(17) 0.0430(17) 0.0014(13) 0.0141(14) -0.0081(14)
C24 0.088(3) 0.057(3) 0.069(3) 0.016(2) 0.022(2) 0.015(2)
C25 0.083(3) 0.080(3) 0.060(3) 0.000(2) 0.034(2) -0.027(2)
N31 0.0399(17) 0.0632(19) 0.0425(16) -0.0007(14) 0.0123(14) -0.0012(14)
C31 0.0389(19) 0.0356(18) 0.0404(19) 0.0051(14) 0.0068(15) 0.0046(14)
N32 0.0491(17) 0.0466(17) 0.0378(16) 0.0034(13) 0.0091(13) -0.0035(13)
C32 0.071(3) 0.057(2) 0.054(2) -0.0072(19) 0.003(2) -0.012(2)
C33 0.068(3) 0.077(3) 0.045(2) 0.011(2) 0.015(2) 0.000(2)
N33 0.0382(16) 0.0564(18) 0.0418(16) 0.0071(13) 0.0101(13) -0.0016(13)
C34 0.036(2) 0.082(3) 0.069(3) 0.005(2) 0.0138(19) 0.0007(19)
C35 0.061(3) 0.080(3) 0.046(2) 0.013(2) 0.0171(19) -0.007(2)

loop_
_atom_type_symbol
_atom_type_description
_atom_type_scat_dispersion_real
_atom_type_scat_dispersion_imag
_atom_type_scat_source
C C 0.0033 0.0016 'International Tables Vol C Tables 4.2.6.8 and 6.1.1.4'
H H 0.0000 0.0000 'International Tables Vol C Tables 4.2.6.8 and 6.1.1.4'
N N 0.0061 0.0033 'International Tables Vol C Tables 4.2.6.8 and 6.1.1.4'
Cl Cl 0.1484 0.1585 'International Tables Vol C Tables 4.2.6.8 and 6.1.1.4'
Bi Bi -4.1077 10.2566 'International Tables Vol C Tables 4.2.6.8 and 6.1.1.4'

loop_
_geom_angle_atom_site_label_1
_geom_angle_atom_site_label_2
_geom_angle_atom_site_label_3
_geom_angle
_geom_angle_site_symmetry_1
_geom_angle_site_symmetry_3
_geom_angle_publ_flag
Cl1 Bi1 Cl4 94.60(3) . . ?
Cl1 Bi1 Cl7 90.67(3) . . ?
Cl4 Bi1 Cl7 91.47(3) . . ?
Cl1 Bi1 Cl8 91.08(3) . . ?
Cl4 Bi1 Cl8 93.67(3) . . ?
Cl7 Bi1 Cl8 174.42(3) . . ?
Cl1 Bi1 Cl5 89.59(3) . . ?
Cl4 Bi1 Cl5 173.61(3) . . ?
Cl7 Bi1 Cl5 93.31(3) . . ?
Cl8 Bi1 Cl5 81.41(2) . . ?
Cl1 Bi1 Cl2 164.13(3) . . ?
Cl4 Bi1 Cl2 97.29(3) . . ?
Cl7 Bi1 Cl2 99.48(3) . . ?
Cl8 Bi1 Cl2 77.73(3) . . ?
Cl5 Bi1 Cl2 77.74(2) . . ?
Cl3 Bi2 Cl9 95.12(3) . . ?
Cl3 Bi2 Cl6 89.63(3) . . ?
Cl9 Bi2 Cl6 90.67(3) . . ?
Cl3 Bi2 Cl5 94.62(3) . . ?
Cl9 Bi2 Cl5 94.98(3) . . ?
Cl6 Bi2 Cl5 172.59(3) . . ?
Cl3 Bi2 Cl8 94.62(3) . . ?
Cl9 Bi2 Cl8 170.11(3) . . ?
Cl6 Bi2 Cl8 91.14(3) . . ?
Cl5 Bi2 Cl8 82.48(2) . . ?
Cl3 Bi2 Cl2 171.77(3) . . ?
Cl9 Bi2 Cl2 92.05(3) . . ?
Cl6 Bi2 Cl2 94.33(3) . . ?
Cl5 Bi2 Cl2 80.70(2) . . ?
Cl8 Bi2 Cl2 78.12(3) . . ?
Bi2 Cl2 Bi1 81.51(2) . . ?
Bi2 Cl5 Bi1 84.84(2) . . ?
Bi1 Cl8 Bi2 86.94(2) . . ?
C11 N11 H111 120.0 . . ?
C11 N11 H112 120.0 . . ?
H111 N11 H112 120.0 . . ?
N12 C11 N11 118.1(4) . . ?
N12 C11 N13 121.1(3) . . ?
N11 C11 N13 120.9(3) . . ?
C11 N12 C13 121.7(4) . . ?
C11 N12 C12 121.0(3) . . ?
C13 N12 C12 116.1(3) . . ?
N12 C12 H121 109.5 . . ?
N12 C12 H122 109.5 . . ?
H121 C12 H122 109.5 . . ?
N12 C12 H123 109.5 . . ?
H121 C12 H123 109.5 . . ?
H122 C12 H123 109.5 . . ?
N12 C13 H131 109.5 . . ?
N12 C13 H132 109.5 . . ?
H131 C13 H132 109.5 . . ?
N12 C13 H133 109.5 . . ?
H131 C13 H133 109.5 . . ?
H132 C13 H133 109.5 . . ?
C11 N13 C15 119.4(3) . . ?
C11 N13 C14 124.9(3) . . ?
C15 N13 C14 114.9(3) . . ?
N13 C14 H141 109.5 . . ?
N13 C14 H142 109.5 . . ?
H141 C14 H142 109.5 . . ?
N13 C14 H143 109.5 . . ?
H141 C14 H143 109.5 . . ?
H142 C14 H143 109.5 . . ?
N13 C15 H151 109.5 . . ?
N13 C15 H152 109.5 . . ?
H151 C15 H152 109.5 . . ?
N13 C15 H153 109.5 . . ?
H151 C15 H153 109.5 . . ?
H152 C15 H153 109.5 . . ?
C21 N21 H211 120.0 . . ?
C21 N21 H212 120.0 . . ?
H211 N21 H212 120.0 . . ?
N21 C21 N23 119.0(3) . . ?
N21 C21 N22 119.3(3) . . ?
N23 C21 N22 121.7(3) . . ?
C21 N22 C22 121.7(3) . . ?
C21 N22 C23 120.5(3) . . ?
C22 N22 C23 115.6(3) . . ?
N22 C22 H221 109.5 . . ?
N22 C22 H222 109.5 . . ?
H221 C22 H222 109.5 . . ?
N22 C22 H223 109.5 . . ?
H221 C22 H223 109.5 . . ?
H222 C22 H223 109.5 . . ?
N22 C23 H231 109.5 . . ?
N22 C23 H232 109.5 . . ?
H231 C23 H232 109.5 . . ?
N22 C23 H233 109.5 . . ?
H231 C23 H233 109.5 . . ?
H232 C23 H233 109.5 . . ?
C21 N23 C25 122.3(3) . . ?
C21 N23 C24 121.8(3) . . ?
C25 N23 C24 114.8(3) . . ?
N23 C24 H241 109.5 . . ?
N23 C24 H242 109.5 . . ?
H241 C24 H242 109.5 . . ?
N23 C24 H243 109.5 . . ?
H241 C24 H243 109.5 . . ?
H242 C24 H243 109.5 . . ?
N23 C25 H251 109.5 . . ?
N23 C25 H252 109.5 . . ?
H251 C25 H252 109.5 . . ?
N23 C25 H253 109.5 . . ?
H251 C25 H253 109.5 . . ?
H252 C25 H253 109.5 . . ?
C31 N31 H311 120.0 . . ?
C31 N31 H312 120.0 . . ?
H311 N31 H312 120.0 . . ?
N31 C31 N33 119.9(3) . . ?
N31 C31 N32 119.4(3) . . ?
N33 C31 N32 120.7(3) . . ?
C31 N32 C32 121.4(3) . . ?
C31 N32 C33 120.7(3) . . ?
C32 N32 C33 115.6(3) . . ?
N32 C32 H321 109.5 . . ?
N32 C32 H322 109.5 . . ?
H321 C32 H322 109.5 . . ?
N32 C32 H323 109.5 . . ?
H321 C32 H323 109.5 . . ?
H322 C32 H323 109.5 . . ?
N32 C33 H331 109.5 . . ?
N32 C33 H332 109.5 . . ?
H331 C33 H332 109.5 . . ?
N32 C33 H333 109.5 . . ?
H331 C33 H333 109.5 . . ?
H332 C33 H333 109.5 . . ?
C31 N33 C34 122.3(3) . . ?
C31 N33 C35 120.8(3) . . ?
C34 N33 C35 114.9(3) . . ?
N33 C34 H341 109.5 . . ?
N33 C34 H342 109.5 . . ?
H341 C34 H342 109.5 . . ?
N33 C34 H343 109.5 . . ?
H341 C34 H343 109.5 . . ?
H342 C34 H343 109.5 . . ?
N33 C35 H351 109.5 . . ?
N33 C35 H352 109.5 . . ?
H351 C35 H352 109.5 . . ?
N33 C35 H353 109.5 . . ?
H351 C35 H353 109.5 . . ?
H352 C35 H353 109.5 . . ?

loop_
_geom_bond_atom_site_label_1
_geom_bond_atom_site_label_2
_geom_bond_distance
_geom_bond_site_symmetry_2
_geom_bond_publ_flag
Bi1 Cl1 2.5301(9) . ?
Bi1 Cl4 2.5378(9) . ?
Bi1 Cl7 2.6055(9) . ?
Bi1 Cl8 2.8357(9) . ?
Bi1 Cl5 2.9754(8) . ?
Bi1 Cl2 3.0527(9) . ?
Bi2 Cl3 2.5534(9) . ?
Bi2 Cl9 2.5704(9) . ?
Bi2 Cl6 2.6088(8) . ?
Bi2 Cl5 2.8621(8) . ?
Bi2 Cl8 2.8890(9) . ?
Bi2 Cl2 2.9797(9) . ?
N11 C11 1.322(4) . ?
N11 H111 0.8600 . ?
N11 H112 0.8600 . ?
C11 N12 1.310(4) . ?
C11 N13 1.329(4) . ?
N12 C13 1.457(5) . ?
N12 C12 1.512(5) . ?
C12 H121 0.9600 . ?
C12 H122 0.9600 . ?
C12 H123 0.9600 . ?
C13 H131 0.9600 . ?
C13 H132 0.9600 . ?
C13 H133 0.9600 . ?
N13 C15 1.445(4) . ?
N13 C14 1.464(5) . ?
C14 H141 0.9600 . ?
C14 H142 0.9600 . ?
C14 H143 0.9600 . ?
C15 H151 0.9600 . ?
C15 H152 0.9600 . ?
C15 H153 0.9600 . ?
N21 C21 1.320(4) . ?
N21 H211 0.8600 . ?
N21 H212 0.8600 . ?
C21 N23 1.322(4) . ?
C21 N22 1.331(4) . ?
N22 C22 1.446(4) . ?
N22 C23 1.461(4) . ?
C22 H221 0.9600 . ?
C22 H222 0.9600 . ?
C22 H223 0.9600 . ?
C23 H231 0.9600 . ?
C23 H232 0.9600 . ?
C23 H233 0.9600 . ?
N23 C25 1.455(4) . ?
N23 C24 1.462(5) . ?
C24 H241 0.9600 . ?
C24 H242 0.9600 . ?
C24 H243 0.9600 . ?
C25 H251 0.9600 . ?
C25 H252 0.9600 . ?
C25 H253 0.9600 . ?
N31 C31 1.320(4) . ?
N31 H311 0.8600 . ?
N31 H312 0.8600 . ?
C31 N33 1.327(4) . ?
C31 N32 1.339(4) . ?
N32 C32 1.458(4) . ?
N32 C33 1.461(4) . ?
C32 H321 0.9600 . ?
C32 H322 0.9600 . ?
C32 H323 0.9600 . ?
C33 H331 0.9600 . ?
C33 H332 0.9600 . ?
C33 H333 0.9600 . ?
N33 C34 1.463(4) . ?
N33 C35 1.467(4) . ?
C34 H341 0.9600 . ?
C34 H342 0.9600 . ?
C34 H343 0.9600 . ?
C35 H351 0.9600 . ?
C35 H352 0.9600 . ?
C35 H353 0.9600 . ?

loop_
_geom_hbond_atom_site_label_D
_geom_hbond_atom_site_label_H
_geom_hbond_atom_site_label_A
_geom_hbond_distance_DH
_geom_hbond_distance_HA
_geom_hbond_distance_DA
_geom_hbond_angle_DHA
_geom_hbond_site_symmetry_A
N11 H111 Cl2 0.86 2.63 3.304(3) 136 .
N11 H112 Cl6 0.86 2.44 3.242(3) 155 .
N21 H212 Cl2 0.86 2.83 3.522(4) 138 .
N21 H211 Cl6 0.86 2.84 3.376(4) 122 .
N21 H211 Cl9 0.86 2.79 3.443(3) 134 .
N31 H311 Cl5 0.86 2.74 3.416(3) 137 .
N31 H312 Cl7 0.86 2.70 3.411(3) 141 3_566
C23 H232 Cl5 0.96 2.82 3.702(4) 153 1_655
C23 H233 Cl7 0.96 2.71 3.582(4) 151 3_666
C12 H121 N13 0.96 2.51 2.854(5) 101 .
C14 H141 N12 0.96 2.59 2.911(5) 100 .
C22 H221 N23 0.96 2.57 2.905(5) 101 .
C24 H241 N22 0.96 2.48 2.845(5) 102 .
C32 H321 N33 0.96 2.52 2.875(5) 102 .
C34 H341 N32 0.96 2.55 2.886(5) 100 .

loop_
_geom_torsion_atom_site_label_1
_geom_torsion_atom_site_label_2
_geom_torsion_atom_site_label_3
_geom_torsion_atom_site_label_4
_geom_torsion
_geom_torsion_site_symmetry_1
_geom_torsion_site_symmetry_2
_geom_torsion_site_symmetry_3
_geom_torsion_site_symmetry_4
_geom_torsion_publ_flag
N11 C11 N12 C13 -17.9(6) . . . . ?
N13 C11 N12 C13 162.2(4) . . . . ?
N11 C11 N12 C12 149.2(4) . . . . ?
N13 C11 N12 C12 -30.7(5) . . . . ?
N12 C11 N13 C15 159.9(3) . . . . ?
N11 C11 N13 C15 -19.9(5) . . . . ?
N12 C11 N13 C14 -31.0(6) . . . . ?
N11 C11 N13 C14 149.2(4) . . . . ?
N21 C21 N22 C22 140.5(4) . . . . ?
N23 C21 N22 C22 -40.5(5) . . . . ?
N21 C21 N22 C23 -22.3(5) . . . . ?
N23 C21 N22 C23 156.6(3) . . . . ?
N21 C21 N23 C25 -14.4(5) . . . . ?
N22 C21 N23 C25 166.7(3) . . . . ?
N21 C21 N23 C24 152.8(4) . . . . ?
N22 C21 N23 C24 -26.1(5) . . . . ?
N31 C31 N32 C32 -144.2(3) . . . . ?
N33 C31 N32 C32 36.4(5) . . . . ?
N31 C31 N32 C33 17.5(5) . . . . ?
N33 C31 N32 C33 -161.9(3) . . . . ?
N31 C31 N33 C34 -144.1(3) . . . . ?
N32 C31 N33 C34 35.3(5) . . . . ?
N31 C31 N33 C35 19.3(5) . . . . ?
N32 C31 N33 C35 -161.3(3) . . . . ?

_cod_database_fobs_code 2108874
